data_7218756
loop_
_publ_author_name
'You, Xiuli'
'Wei, Zhenhong'
'Wang, Hailong'
'li, dongping'
'Liu, Jian'
'Xu, Beibei'
'Liu, Xiaoming'

_publ_section_title
;
 Synthesis of two copper clusters and their catalysis towards the
 oxidation of benzene into phenol
;
_journal_name_full 'RSC Adv.'
_journal_paper_doi 10.1039/C4RA12832J
_journal_year 2014
_chemical_formula_moiety 'C70 H74 Cu6 N10 O8, 3(C4 H10 O), 2(C3 H7 N O), 4(Cl O4)'
_chemical_formula_sum 'C88 H118 Cl4 Cu6 N12 O29'
_chemical_formula_weight 2331.04
_chemical_name_systematic
; 
 ? 
;
_space_group_IT_number 2
_symmetry_cell_setting triclinic
_symmetry_space_group_name_Hall '-P 1'
_symmetry_space_group_name_H-M 'P -1'
_atom_sites_solution_hydrogens geom
_atom_sites_solution_primary direct
_atom_sites_solution_secondary difmap
_audit_creation_method SHELXL-97
_cell_angle_alpha 107.282(12)
_cell_angle_beta 96.731(11)
_cell_angle_gamma 107.393(8)
_cell_formula_units_Z 1
_cell_length_a 12.193(8)
_cell_length_b 13.320(9)
_cell_length_c 19.035(17)
_cell_measurement_reflns_used 4695
_cell_measurement_temperature 296(2)
_cell_measurement_theta_max 25.19
_cell_measurement_theta_min 2.21
_cell_volume 2744(4)
_computing_cell_refinement 'Bruker SMART'
_computing_data_collection 'Bruker SMART'
_computing_data_reduction 'Bruker SAINT'
_computing_molecular_graphics 'Bruker SHELXTL'
_computing_publication_material 'Bruker SHELXTL'
_computing_structure_refinement 'SHELXL-97 (Sheldrick, 1997)'
_computing_structure_solution 'SHELXS-97 (Sheldrick, 1990)'
_diffrn_ambient_temperature 296(2)
_diffrn_measured_fraction_theta_full 0.924
_diffrn_measured_fraction_theta_max 0.924
_diffrn_measurement_device_type 'CCD area detector'
_diffrn_measurement_method 'phi and omega scans'
_diffrn_radiation_monochromator graphite
_diffrn_radiation_source 'fine-focus sealed tube'
_diffrn_radiation_type MoK\a
_diffrn_radiation_wavelength 0.71073
_diffrn_reflns_av_R_equivalents 0.0503
_diffrn_reflns_av_sigmaI/netI 0.1036
_diffrn_reflns_limit_h_max 14
_diffrn_reflns_limit_h_min -14
_diffrn_reflns_limit_k_max 11
_diffrn_reflns_limit_k_min -15
_diffrn_reflns_limit_l_max 22
_diffrn_reflns_limit_l_min -21
_diffrn_reflns_number 13118
_diffrn_reflns_theta_full 25.00
_diffrn_reflns_theta_max 25.00
_diffrn_reflns_theta_min 2.21
_exptl_absorpt_coefficient_mu 1.314
_exptl_absorpt_correction_T_max 0.769
_exptl_absorpt_correction_T_min 0.727
_exptl_absorpt_correction_type multi-scan
_exptl_absorpt_process_details '(Jacobson, 1998)'
_exptl_crystal_colour blue
_exptl_crystal_density_diffrn 1.411
_exptl_crystal_density_method 'not measured'
_exptl_crystal_description block
_exptl_crystal_F_000 1204
_exptl_crystal_size_max 0.25
_exptl_crystal_size_mid 0.24
_exptl_crystal_size_min 0.20
_refine_diff_density_max 0.670
_refine_diff_density_min -0.627
_refine_diff_density_rms 0.102
_refine_ls_extinction_method none
_refine_ls_goodness_of_fit_ref 1.034
_refine_ls_hydrogen_treatment mixed
_refine_ls_matrix_type full
_refine_ls_number_parameters 702
_refine_ls_number_reflns 8942
_refine_ls_number_restraints 144
_refine_ls_restrained_S_all 1.048
_refine_ls_R_factor_all 0.1030
_refine_ls_R_factor_gt 0.0591
_refine_ls_shift/su_max 0.069
_refine_ls_shift/su_mean 0.002
_refine_ls_structure_factor_coef Fsqd
_refine_ls_weighting_details 'calc w=1/[\s^2^(Fo^2^)+(0.0927P)^2^+0.2857P] where P=(Fo^2^+2Fc^2^)/3'
_refine_ls_weighting_scheme calc
_refine_ls_wR_factor_gt 0.1549
_refine_ls_wR_factor_ref 0.1818
_reflns_number_gt 5708
_reflns_number_total 8942
_reflns_threshold_expression >2sigma(I)
_cod_data_source_file c4ra12832j2.cif
_cod_data_source_block t
_cod_database_code 7218756

loop_
_symmetry_equiv_pos_as_xyz
'x, y, z'
'-x, -y, -z'

loop_
_atom_site_label
_atom_site_type_symbol
_atom_site_fract_x
_atom_site_fract_y
_atom_site_fract_z
_atom_site_U_iso_or_equiv
_atom_site_adp_type
_atom_site_occupancy
_atom_site_symmetry_multiplicity
_atom_site_calc_flag
_atom_site_refinement_flags
_atom_site_disorder_assembly
_atom_site_disorder_group
Cu1 Cu -0.04791(3) 0.43148(3) 0.41050(2) 0.03602(11) Uani 1 1 d . . .
Cu2 Cu 0.09566(3) 0.46234(3) 0.29426(2) 0.03708(11) Uani 1 1 d . . .
Cu3 Cu 0.18890(3) 0.64690(3) 0.48589(2) 0.03482(11) Uani 1 1 d . . .
O1 O 0.21319(17) 0.61678(17) 0.58204(12) 0.0415(6) Uani 1 1 d . . .
O2 O -0.06524(17) 0.45297(18) 0.31408(12) 0.0468(7) Uani 1 1 d . . .
O3 O 0.11841(15) 0.47023(15) 0.39960(11) 0.0349(6) Uani 1 1 d . . .
O4 O 0.02643(16) 0.61108(15) 0.50007(11) 0.0355(6) Uani 1 1 d . . .
O5 O 0.1127(2) 0.2414(2) 0.48624(18) 0.0839(11) Uani 1 1 d . . .
O6 O 0.2623(2) 0.3555(2) 0.44854(19) 0.0878(11) Uani 1 1 d . . .
O7 O 0.3099(2) 0.2753(3) 0.53606(17) 0.0933(12) Uani 1 1 d . . .
O8 O 0.2234(3) 0.1642(2) 0.41188(19) 0.1010(12) Uani 1 1 d . . .
O9 O 0.0373(4) 0.8209(4) 0.16517(19) 0.162(4) Uani 0.457(4) 1 d PDU A 1
O9A O -0.0724(3) 0.7910(4) 0.0971(3) 0.218(4) Uani 0.543(4) 1 d PDU A 2
O10 O 0.0139(4) 0.8309(3) 0.0510(2) 0.163(3) Uani 0.457(4) 1 d PDU A 1
O10A O 0.0977(4) 0.8346(3) 0.0517(2) 0.161(3) Uani 0.543(4) 1 d PDU A 2
O11 O -0.0512(4) 0.6674(3) 0.0659(3) 0.169(4) Uani 0.457(4) 1 d PDU A 1
O11A O 0.1056(4) 0.8070(4) 0.1670(2) 0.150(3) Uani 0.543(4) 1 d PDU A 2
O12 O 0.1397(3) 0.7551(4) 0.0861(3) 0.188(4) Uani 0.457(4) 1 d PDU A 1
O12A O 0.0111(5) 0.6545(3) 0.0547(3) 0.152(3) Uani 0.543(4) 1 d PDU A 2
O13 O 0.6188(2) 0.9724(3) 0.4052(2) 0.0998(13) Uani 1 1 d . . .
O14 O 0.3863(3) 0.4283(4) 0.1397(3) 0.152(2) Uani 1 1 d . . .
Cl1 Cl 0.22740(7) 0.25889(7) 0.47122(6) 0.0562(3) Uani 1 1 d . . .
Cl2 Cl 0.03688(13) 0.77007(9) 0.09230(8) 0.1104(6) Uani 0.457(4) 1 d PD A 1
Cl2A Cl 0.03688(13) 0.77007(9) 0.09230(8) 0.1104(6) Uani 0.543(4) 1 d PD A 2
N1 N 0.1952(2) 0.75664(18) 0.43327(14) 0.0377(7) Uani 1 1 d . . .
N2 N 0.36138(19) 0.68104(18) 0.47771(14) 0.0349(7) Uani 1 1 d . . .
N3 N 0.0971(2) 0.3008(2) 0.23777(16) 0.0504(9) Uani 1 1 d . . .
N4 N 0.0489(2) 0.4577(2) 0.18841(14) 0.0409(8) Uani 1 1 d . . .
N5 N 0.24791(19) 0.59240(18) 0.29471(14) 0.0352(7) Uani 1 1 d . . .
N6 N 0.7984(3) 0.9963(3) 0.3763(3) 0.1015(16) Uani 1 1 d . . .
C1 C 0.3066(3) 0.7006(2) 0.63743(18) 0.0411(10) Uani 1 1 d . . .
C2 C 0.2944(3) 0.7568(3) 0.70855(19) 0.0519(11) Uani 1 1 d . . .
H2 H 0.2213 0.7377 0.7210 0.062 Uiso 1 1 calc R . .
C3 C 0.3914(3) 0.8416(3) 0.7611(2) 0.0627(13) Uani 1 1 d . . .
H3 H 0.3836 0.8770 0.8094 0.075 Uiso 1 1 calc R . .
C4 C 0.5009(3) 0.8743(3) 0.7422(2) 0.0647(14) Uani 1 1 d . . .
C5 C 0.6086(4) 0.9715(4) 0.8005(3) 0.106(2) Uani 1 1 d . . .
H5A H 0.6630 0.9410 0.8191 0.160 Uiso 1 1 calc R . .
H5B H 0.5821 1.0116 0.8418 0.160 Uiso 1 1 calc R . .
H5C H 0.6472 1.0218 0.7766 0.160 Uiso 1 1 calc R . .
C6 C 0.5123(3) 0.8191(3) 0.6731(2) 0.0526(12) Uani 1 1 d . . .
H6 H 0.5857 0.8396 0.6612 0.063 Uiso 1 1 calc R . .
C7 C 0.4173(3) 0.7319(3) 0.61879(18) 0.0423(10) Uani 1 1 d . . .
C8 C 0.4309(3) 0.6678(3) 0.54338(19) 0.0467(11) Uani 1 1 d . . .
H8A H 0.4060 0.5887 0.5371 0.056 Uiso 1 1 calc R . .
H8B H 0.5138 0.6925 0.5422 0.056 Uiso 1 1 calc R . .
C9 C 0.4003(3) 0.8013(2) 0.48287(19) 0.0444(10) Uani 1 1 d . . .
H9A H 0.4162 0.8497 0.5351 0.053 Uiso 1 1 calc R . .
H9B H 0.4726 0.8199 0.4651 0.053 Uiso 1 1 calc R . .
C10 C 0.3065(3) 0.8203(2) 0.43607(18) 0.0400(9) Uani 1 1 d . . .
C11 C 0.3264(3) 0.8956(3) 0.3982(2) 0.0561(11) Uani 1 1 d . . .
H11 H 0.4030 0.9400 0.4009 0.067 Uiso 1 1 calc R . .
C12 C 0.2308(3) 0.9042(3) 0.3559(2) 0.0693(12) Uani 1 1 d . . .
H12 H 0.2437 0.9543 0.3300 0.083 Uiso 1 1 calc R . .
C13 C 0.1184(3) 0.8400(3) 0.3522(2) 0.0614(12) Uani 1 1 d . . .
H13 H 0.0540 0.8451 0.3240 0.074 Uiso 1 1 calc R . .
C14 C 0.1036(3) 0.7665(3) 0.3919(2) 0.0545(11) Uani 1 1 d . . .
H14 H 0.0273 0.7221 0.3900 0.065 Uiso 1 1 calc R . .
C15 C 0.3823(2) 0.6068(2) 0.40689(17) 0.0372(9) Uani 1 1 d . . .
H15A H 0.4634 0.6100 0.4169 0.045 Uiso 1 1 calc R . .
H15B H 0.3318 0.5298 0.3962 0.045 Uiso 1 1 calc R . .
C16 C 0.3605(2) 0.6361(2) 0.33865(17) 0.0372(9) Uani 1 1 d . . .
C17 C 0.4515(3) 0.7064(3) 0.31960(18) 0.0447(10) Uani 1 1 d . . .
H17 H 0.5280 0.7324 0.3485 0.054 Uiso 1 1 calc R . .
C18 C 0.4305(3) 0.7383(3) 0.2587(2) 0.0549(11) Uani 1 1 d . . .
H18 H 0.4917 0.7868 0.2467 0.066 Uiso 1 1 calc R . .
C19 C 0.3160(3) 0.6970(3) 0.2149(2) 0.0528(11) Uani 1 1 d . . .
H19 H 0.2988 0.7180 0.1736 0.063 Uiso 1 1 calc R . .
C20 C 0.2284(3) 0.6236(2) 0.23459(18) 0.0421(10) Uani 1 1 d . . .
C21 C 0.1034(3) 0.5731(3) 0.1882(2) 0.0496(11) Uani 1 1 d . . .
H21A H 0.0583 0.6188 0.2092 0.060 Uiso 1 1 calc R . .
H21B H 0.1032 0.5708 0.1368 0.060 Uiso 1 1 calc R . .
C22 C -0.0835(3) 0.4170(3) 0.1603(2) 0.0531(12) Uani 1 1 d . . .
H22A H -0.1014 0.4147 0.1087 0.064 Uiso 1 1 calc R . .
H22B H -0.1178 0.3412 0.1603 0.064 Uiso 1 1 calc R . .
C23 C -0.1384(3) 0.4905(3) 0.20776(19) 0.0474(11) Uani 1 1 d . . .
C24 C -0.1969(3) 0.5484(3) 0.1776(2) 0.0648(13) Uani 1 1 d . . .
H24 H -0.1987 0.5418 0.1274 0.078 Uiso 1 1 calc R . .
C25 C -0.2517(3) 0.6141(4) 0.2170(2) 0.0773(14) Uani 1 1 d . . .
C26 C -0.3053(4) 0.6855(4) 0.1866(3) 0.1185(19) Uani 1 1 d . . .
H26A H -0.3029 0.6699 0.1343 0.178 Uiso 1 1 calc R . .
H26B H -0.2613 0.7634 0.2146 0.178 Uiso 1 1 calc R . .
H26C H -0.3857 0.6685 0.1913 0.178 Uiso 1 1 calc R . .
C27 C -0.2491(3) 0.6190(3) 0.2927(2) 0.0680(14) Uani 1 1 d . . .
H27 H -0.2868 0.6614 0.3217 0.082 Uiso 1 1 calc R . .
C28 C -0.1919(3) 0.5623(3) 0.3246(2) 0.0522(11) Uani 1 1 d . . .
H28 H -0.1930 0.5656 0.3740 0.063 Uiso 1 1 calc R . .
C29 C -0.1329(3) 0.5006(3) 0.28314(18) 0.0421(10) Uani 1 1 d . . .
C30 C 0.0976(3) 0.3809(3) 0.13934(19) 0.0501(11) Uani 1 1 d . . .
H30A H 0.1788 0.4218 0.1407 0.060 Uiso 1 1 calc R . .
H30B H 0.0528 0.3532 0.0876 0.060 Uiso 1 1 calc R . .
C31 C 0.0925(3) 0.2826(3) 0.1649(2) 0.0554(12) Uani 1 1 d . . .
C32 C 0.0875(4) 0.1792(3) 0.1157(2) 0.0799(16) Uani 1 1 d U . .
H32 H 0.0838 0.1667 0.0645 0.096 Uiso 1 1 calc R . .
C33 C 0.0880(5) 0.0956(3) 0.1452(3) 0.112(2) Uani 1 1 d U . .
H33 H 0.0840 0.0256 0.1135 0.134 Uiso 1 1 calc R . .
C34 C 0.0945(5) 0.1157(4) 0.2203(3) 0.0946(18) Uani 1 1 d U . .
H34 H 0.0963 0.0610 0.2411 0.114 Uiso 1 1 calc R . .
C35 C 0.0983(4) 0.2177(3) 0.2634(2) 0.0700(14) Uani 1 1 d . . .
H35 H 0.1019 0.2314 0.3146 0.084 Uiso 1 1 calc R . .
C36 C 0.8687(8) 1.0292(9) 0.3173(5) 0.269(6) Uani 1 1 d . . .
H36A H 0.9297 1.1015 0.3417 0.403 Uiso 1 1 calc R . .
H36B H 0.8158 1.0320 0.2770 0.403 Uiso 1 1 calc R . .
H36C H 0.9035 0.9741 0.2971 0.403 Uiso 1 1 calc R . .
C37 C 0.8601(10) 0.9659(6) 0.4272(5) 0.254(6) Uani 1 1 d . . .
H37A H 0.8074 0.9309 0.4537 0.381 Uiso 1 1 calc R . .
H37B H 0.9216 1.0316 0.4627 0.381 Uiso 1 1 calc R . .
H37C H 0.8944 0.9141 0.4005 0.381 Uiso 1 1 calc R . .
C38 C 0.6919(6) 0.9903(6) 0.3800(6) 0.275(5) Uani 1 1 d . . .
H38 H 0.6666 1.0130 0.3412 0.330 Uiso 1 1 calc R . .
C39 C 0.3479(7) 0.4827(8) 0.0408(4) 0.231(6) Uani 1 1 d . . .
H39A H 0.2845 0.4901 0.0649 0.347 Uiso 1 1 calc R . .
H39B H 0.3206 0.4594 -0.0129 0.347 Uiso 1 1 calc R . .
H39C H 0.4117 0.5537 0.0585 0.347 Uiso 1 1 calc R . .
C40 C 0.3886(9) 0.3997(8) 0.0585(5) 0.249(6) Uani 1 1 d . . .
H40A H 0.4676 0.4081 0.0507 0.299 Uiso 1 1 calc R . .
H40B H 0.3357 0.3239 0.0289 0.299 Uiso 1 1 calc R . .
C41 C 0.4358(6) 0.3926(5) 0.2501(5) 0.162(4) Uani 1 1 d . . .
H41A H 0.4836 0.4693 0.2792 0.243 Uiso 1 1 calc R . .
H41B H 0.4639 0.3436 0.2691 0.243 Uiso 1 1 calc R . .
H41C H 0.3553 0.3803 0.2538 0.243 Uiso 1 1 calc R . .
C42 C 0.4427(6) 0.3695(6) 0.1716(5) 0.172(4) Uani 1 1 d . . .
H42A H 0.5247 0.3918 0.1683 0.206 Uiso 1 1 calc R . .
H42B H 0.4054 0.2895 0.1437 0.206 Uiso 1 1 calc R . .
H4' H 0.001(2) 0.659(2) 0.5051(15) 0.031(8) Uiso 1 1 d . . .
H3' H 0.153(2) 0.432(2) 0.4114(16) 0.036(8) Uiso 1 1 d . . .
C46 C -0.2710(13) -0.0282(11) 0.0577(8) 0.177(6) Uani 0.50 1 d PDU . .
H46A H -0.2976 -0.0740 0.0045 0.213 Uiso 0.50 1 calc PR . .
H46B H -0.1856 0.0036 0.0677 0.213 Uiso 0.50 1 calc PR . .
O15 O -0.3124(9) 0.0653(9) 0.0668(6) 0.185(4) Uani 0.50 1 d PDU . .
C45 C -0.2929(19) -0.0912(12) 0.0912(10) 0.259(9) Uani 0.50 1 d PDU . .
H45A H -0.2583 -0.0512 0.1441 0.389 Uiso 0.50 1 calc PR . .
H45B H -0.2613 -0.1495 0.0728 0.389 Uiso 0.50 1 calc PR . .
H45C H -0.3769 -0.1240 0.0839 0.389 Uiso 0.50 1 calc PR . .
C44 C -0.4050(16) 0.1990(13) 0.0277(11) 0.223(9) Uani 0.50 1 d PU . .
H44A H -0.4846 0.1553 -0.0003 0.335 Uiso 0.50 1 calc PR . .
H44B H -0.3698 0.2533 0.0057 0.335 Uiso 0.50 1 calc PR . .
H44C H -0.4053 0.2369 0.0792 0.335 Uiso 0.50 1 calc PR . .
C43 C -0.3442(15) 0.1327(16) 0.0260(9) 0.191(7) Uani 0.50 1 d PU . .
H43A H -0.3769 0.0781 -0.0248 0.229 Uiso 0.50 1 calc PR . .
H43B H -0.2674 0.1796 0.0240 0.229 Uiso 0.50 1 calc PR . .

loop_
_atom_site_aniso_label
_atom_site_aniso_U_11
_atom_site_aniso_U_22
_atom_site_aniso_U_33
_atom_site_aniso_U_23
_atom_site_aniso_U_13
_atom_site_aniso_U_12
Cu1 0.02318(15) 0.04736(17) 0.0387(2) 0.02071(15) 0.00832(15) 0.00793(14)
Cu2 0.02999(16) 0.04610(17) 0.03698(19) 0.01772(15) 0.00956(15) 0.01204(14)
Cu3 0.02299(15) 0.04183(16) 0.04242(19) 0.01999(15) 0.01046(14) 0.00892(13)
O1 0.0273(9) 0.0575(11) 0.0409(11) 0.0255(9) 0.0064(9) 0.0087(9)
O2 0.0331(10) 0.0778(12) 0.0400(11) 0.0350(10) 0.0105(9) 0.0191(9)
O3 0.0277(9) 0.0421(9) 0.0399(11) 0.0205(8) 0.0098(8) 0.0123(8)
O4 0.0294(9) 0.0403(9) 0.0450(11) 0.0232(8) 0.0126(8) 0.0140(7)
O5 0.0487(12) 0.0870(15) 0.124(2) 0.0359(16) 0.0237(14) 0.0351(11)
O6 0.0696(17) 0.0786(14) 0.127(2) 0.0587(15) 0.0058(17) 0.0263(13)
O7 0.0513(15) 0.155(2) 0.0832(19) 0.0646(17) 0.0005(15) 0.0326(16)
O8 0.128(2) 0.0831(16) 0.108(2) 0.0244(16) 0.0526(17) 0.0590(14)
O9 0.242(7) 0.160(5) 0.063(5) 0.024(4) -0.023(5) 0.077(5)
O9A 0.222(6) 0.179(5) 0.206(6) 0.044(5) -0.009(6) 0.051(5)
O10 0.242(6) 0.108(3) 0.162(6) 0.080(4) -0.028(5) 0.091(4)
O10A 0.212(6) 0.114(4) 0.163(5) 0.059(4) 0.029(5) 0.061(4)
O11 0.180(7) 0.117(5) 0.162(6) 0.036(5) -0.014(6) 0.018(5)
O11A 0.209(6) 0.128(4) 0.067(4) -0.002(4) -0.055(4) 0.064(4)
O12 0.225(6) 0.170(5) 0.142(5) 0.067(5) -0.021(5) 0.042(5)
O12A 0.241(6) 0.083(3) 0.114(5) 0.039(3) -0.040(5) 0.058(4)
O13 0.0577(15) 0.0848(18) 0.139(3) 0.0174(19) 0.0270(17) 0.0201(14)
O14 0.103(2) 0.196(4) 0.156(3) 0.043(3) 0.052(2) 0.060(2)
Cl1 0.0440(4) 0.0630(4) 0.0715(6) 0.0272(4) 0.0149(4) 0.0281(3)
Cl2 0.1416(12) 0.0709(6) 0.1039(10) 0.0390(6) -0.0147(10) 0.0245(7)
Cl2A 0.1416(12) 0.0709(6) 0.1039(10) 0.0390(6) -0.0147(10) 0.0245(7)
N1 0.0302(11) 0.0388(11) 0.0491(14) 0.0215(10) 0.0131(10) 0.0114(9)
N2 0.0251(10) 0.0417(11) 0.0396(13) 0.0166(10) 0.0106(10) 0.0107(9)
N3 0.0551(15) 0.0475(13) 0.0452(16) 0.0111(12) 0.0095(13) 0.0190(12)
N4 0.0329(12) 0.0496(12) 0.0411(14) 0.0184(11) 0.0092(11) 0.0130(10)
N5 0.0297(11) 0.0420(11) 0.0381(13) 0.0185(10) 0.0105(10) 0.0131(9)
N6 0.0517(18) 0.093(2) 0.145(3) 0.028(2) 0.034(2) 0.0132(18)
C1 0.0302(15) 0.0502(15) 0.0405(17) 0.0235(13) 0.0013(14) 0.0059(13)
C2 0.0380(16) 0.0644(18) 0.049(2) 0.0206(16) 0.0110(15) 0.0114(15)
C3 0.063(2) 0.069(2) 0.038(2) 0.0078(17) 0.0065(18) 0.0102(18)
C4 0.052(2) 0.067(2) 0.049(2) 0.0092(19) -0.0053(19) 0.0023(18)
C5 0.081(3) 0.105(4) 0.070(3) 0.002(3) -0.005(3) -0.017(3)
C6 0.0310(16) 0.073(2) 0.047(2) 0.0245(16) 0.0035(15) 0.0067(15)
C7 0.0260(14) 0.0570(16) 0.0396(17) 0.0214(14) 0.0032(13) 0.0058(13)
C8 0.0257(14) 0.0652(18) 0.0507(19) 0.0249(15) 0.0088(14) 0.0132(13)
C9 0.0293(14) 0.0383(14) 0.0555(19) 0.0126(14) 0.0119(14) 0.0009(12)
C10 0.0386(14) 0.0370(13) 0.0467(18) 0.0152(13) 0.0132(13) 0.0146(12)
C11 0.0527(17) 0.0476(15) 0.078(2) 0.0323(15) 0.0293(16) 0.0155(14)
C12 0.082(2) 0.0767(17) 0.095(2) 0.0652(16) 0.0450(18) 0.0478(16)
C13 0.0623(18) 0.0825(19) 0.068(2) 0.0462(17) 0.0207(17) 0.0437(16)
C14 0.0417(16) 0.0594(17) 0.072(2) 0.0317(16) 0.0188(16) 0.0194(14)
C15 0.0210(13) 0.0498(15) 0.0393(17) 0.0167(13) 0.0032(12) 0.0107(12)
C16 0.0291(13) 0.0463(14) 0.0391(16) 0.0153(13) 0.0135(12) 0.0149(11)
C17 0.0279(14) 0.0580(17) 0.0429(18) 0.0179(15) 0.0066(14) 0.0082(13)
C18 0.0452(17) 0.0581(17) 0.063(2) 0.0305(16) 0.0213(15) 0.0070(15)
C19 0.0562(19) 0.0588(17) 0.0490(19) 0.0294(15) 0.0153(16) 0.0161(15)
C20 0.0405(15) 0.0455(14) 0.0435(18) 0.0192(13) 0.0123(14) 0.0148(13)
C21 0.0479(17) 0.0594(17) 0.0462(19) 0.0254(15) 0.0102(15) 0.0187(15)
C22 0.0379(16) 0.073(2) 0.0423(19) 0.0187(16) 0.0052(15) 0.0139(15)
C23 0.0360(16) 0.0660(18) 0.0416(19) 0.0249(15) 0.0036(15) 0.0161(14)
C24 0.069(2) 0.097(2) 0.042(2) 0.0320(18) 0.0089(18) 0.0423(18)
C25 0.062(2) 0.129(3) 0.084(3) 0.071(2) 0.0254(19) 0.0567(18)
C26 0.128(3) 0.191(3) 0.120(4) 0.100(3) 0.051(3) 0.118(2)
C27 0.0484(17) 0.095(2) 0.077(3) 0.034(2) 0.0181(18) 0.0421(16)
C28 0.0350(16) 0.078(2) 0.050(2) 0.0306(16) 0.0077(15) 0.0211(15)
C29 0.0305(14) 0.0579(16) 0.0441(18) 0.0278(14) 0.0087(13) 0.0140(13)
C30 0.0453(16) 0.0655(19) 0.0356(18) 0.0127(15) 0.0113(14) 0.0183(15)
C31 0.0460(17) 0.0542(18) 0.055(2) 0.0045(17) 0.0101(16) 0.0171(14)
C32 0.104(3) 0.079(2) 0.044(2) 0.003(2) 0.005(2) 0.038(2)
C33 0.146(4) 0.0510(19) 0.129(5) 0.008(3) 0.014(4) 0.051(2)
C34 0.144(4) 0.071(2) 0.076(3) 0.021(2) 0.024(3) 0.052(2)
C35 0.095(3) 0.0581(18) 0.061(2) 0.0253(18) 0.013(2) 0.0300(19)
C36 0.178(8) 0.353(10) 0.283(8) 0.197(7) 0.088(6) 0.005(8)
C37 0.342(12) 0.151(5) 0.216(8) 0.106(5) -0.091(8) 0.030(7)
C38 0.083(4) 0.133(5) 0.412(11) -0.131(6) 0.066(6) -0.016(4)
C39 0.162(5) 0.302(11) 0.136(5) 0.002(6) 0.095(4) 0.004(7)
C40 0.274(8) 0.278(10) 0.265(8) 0.123(8) 0.183(6) 0.119(8)
C41 0.133(5) 0.131(4) 0.223(8) 0.049(5) 0.020(5) 0.071(3)
C42 0.110(4) 0.132(5) 0.268(9) 0.042(6) 0.067(5) 0.055(4)
C46 0.190(9) 0.203(9) 0.182(11) 0.056(9) 0.091(8) 0.121(7)
O15 0.192(7) 0.246(8) 0.147(7) 0.075(6) 0.063(6) 0.105(6)
C45 0.40(2) 0.152(11) 0.274(15) 0.077(10) 0.219(13) 0.101(13)
C44 0.270(15) 0.139(10) 0.290(18) 0.065(11) 0.140(13) 0.094(9)
C43 0.179(13) 0.258(13) 0.122(10) 0.062(10) 0.034(10) 0.061(10)

loop_
_atom_type_symbol
_atom_type_description
_atom_type_scat_dispersion_real
_atom_type_scat_dispersion_imag
_atom_type_scat_source
C C 0.0033 0.0016 'International Tables Vol C Tables 4.2.6.8 and 6.1.1.4'
H H 0.0000 0.0000 'International Tables Vol C Tables 4.2.6.8 and 6.1.1.4'
Cl Cl 0.1484 0.1585 'International Tables Vol C Tables 4.2.6.8 and 6.1.1.4'
Cu Cu 0.3201 1.2651 'International Tables Vol C Tables 4.2.6.8 and 6.1.1.4'
N N 0.0061 0.0033 'International Tables Vol C Tables 4.2.6.8 and 6.1.1.4'
O O 0.0106 0.0060 'International Tables Vol C Tables 4.2.6.8 and 6.1.1.4'

loop_
_geom_angle_atom_site_label_1
_geom_angle_atom_site_label_2
_geom_angle_atom_site_label_3
_geom_angle
_geom_angle_site_symmetry_1
_geom_angle_site_symmetry_3
O2 Cu1 O1 100.31(9) . 2_566
O2 Cu1 O4 171.35(9) . 2_566
O1 Cu1 O4 82.02(9) 2_566 2_566
O2 Cu1 O3 79.69(9) . .
O1 Cu1 O3 176.35(8) 2_566 .
O4 Cu1 O3 97.45(9) 2_566 .
O2 Cu1 O4 105.05(10) . .
O1 Cu1 O4 101.36(8) 2_566 .
O4 Cu1 O4 82.49(10) 2_566 .
O3 Cu1 O4 82.12(7) . .
O2 Cu1 Cu3 141.73(7) . 2_566
O1 Cu1 Cu3 41.54(7) 2_566 2_566
O4 Cu1 Cu3 40.68(7) 2_566 2_566
O3 Cu1 Cu3 138.11(7) . 2_566
O4 Cu1 Cu3 89.34(7) . 2_566
O2 Cu1 Cu2 41.04(7) . .
O1 Cu1 Cu2 139.59(7) 2_566 .
O4 Cu1 Cu2 134.25(7) 2_566 .
O3 Cu1 Cu2 39.62(6) . .
O4 Cu1 Cu2 100.82(7) . .
Cu3 Cu1 Cu2 168.20(2) 2_566 .
O3 Cu2 N4 171.18(10) . .
O3 Cu2 O2 78.57(9) . .
N4 Cu2 O2 92.79(10) . .
O3 Cu2 N3 101.94(11) . .
N4 Cu2 N3 82.57(12) . .
O2 Cu2 N3 110.40(10) . .
O3 Cu2 N5 103.29(9) . .
N4 Cu2 N5 81.59(10) . .
O2 Cu2 N5 135.31(10) . .
N3 Cu2 N5 112.68(11) . .
O3 Cu2 Cu1 40.38(6) . .
N4 Cu2 Cu1 131.34(8) . .
O2 Cu2 Cu1 39.13(7) . .
N3 Cu2 Cu1 104.47(9) . .
N5 Cu2 Cu1 133.54(7) . .
O4 Cu3 N1 100.86(10) . .
O4 Cu3 O1 81.04(9) . .
N1 Cu3 O1 149.22(9) . .
O4 Cu3 N2 175.84(10) . .
N1 Cu3 N2 82.91(11) . .
O1 Cu3 N2 94.83(10) . .
O4 Cu3 O3 83.97(7) . .
N1 Cu3 O3 109.46(11) . .
O1 Cu3 O3 101.30(10) . .
N2 Cu3 O3 96.47(8) . .
O4 Cu3 Cu1 40.57(7) . 2_566
N1 Cu3 Cu1 135.67(8) . 2_566
O1 Cu3 Cu1 40.67(7) . 2_566
N2 Cu3 Cu1 135.27(8) . 2_566
O3 Cu3 Cu1 90.39(7) . 2_566
C1 O1 Cu1 125.8(2) . 2_566
C1 O1 Cu3 113.4(2) . .
Cu1 O1 Cu3 97.79(10) 2_566 .
C29 O2 Cu1 131.6(2) . .
C29 O2 Cu2 122.3(2) . .
Cu1 O2 Cu2 99.83(10) . .
Cu2 O3 Cu1 100.00(9) . .
Cu2 O3 Cu3 114.61(11) . .
Cu1 O3 Cu3 97.40(8) . .
Cu2 O3 H3' 117(2) . .
Cu1 O3 H3' 115(2) . .
Cu3 O3 H3' 110.6(17) . .
Cu1 O4 Cu3 98.75(10) 2_566 .
Cu1 O4 Cu1 97.51(10) 2_566 .
Cu3 O4 Cu1 96.48(8) . .
Cu1 O4 H4' 115(2) 2_566 .
Cu3 O4 H4' 116(2) . .
Cu1 O4 H4' 128.4(17) . .
C42 O14 C40 109.8(7) . .
O8 Cl1 O7 109.4(2) . .
O8 Cl1 O5 108.83(17) . .
O7 Cl1 O5 110.6(2) . .
O8 Cl1 O6 108.8(2) . .
O7 Cl1 O6 109.93(19) . .
O5 Cl1 O6 109.23(19) . .
O10 Cl2 O12 111.0(3) . .
O10 Cl2 O9 109.8(3) . .
O12 Cl2 O9 110.9(3) . .
O10 Cl2 O11 108.4(3) . .
O12 Cl2 O11 108.7(3) . .
O9 Cl2 O11 108.0(3) . .
C14 N1 C10 119.0(3) . .
C14 N1 Cu3 127.4(2) . .
C10 N1 Cu3 113.3(2) . .
C9 N2 C8 110.9(2) . .
C9 N2 C15 111.6(2) . .
C8 N2 C15 106.1(2) . .
C9 N2 Cu3 102.92(18) . .
C8 N2 Cu3 109.51(19) . .
C15 N2 Cu3 115.89(15) . .
C31 N3 C35 118.3(3) . .
C31 N3 Cu2 111.2(3) . .
C35 N3 Cu2 130.5(3) . .
C30 N4 C21 109.8(3) . .
C30 N4 C22 109.7(2) . .
C21 N4 C22 110.1(3) . .
C30 N4 Cu2 107.4(2) . .
C21 N4 Cu2 107.33(18) . .
C22 N4 Cu2 112.4(2) . .
C20 N5 C16 118.0(3) . .
C20 N5 Cu2 110.41(17) . .
C16 N5 Cu2 131.0(2) . .
C38 N6 C37 118.3(8) . .
C38 N6 C36 127.9(8) . .
C37 N6 C36 113.6(7) . .
C2 C1 O1 122.9(3) . .
C2 C1 C7 119.5(3) . .
O1 C1 C7 117.6(3) . .
C1 C2 C3 119.9(3) . .
C1 C2 H2 120.0 . .
C3 C2 H2 120.0 . .
C2 C3 C4 120.7(3) . .
C2 C3 H3 119.7 . .
C4 C3 H3 119.7 . .
C6 C4 C3 119.1(3) . .
C6 C4 C5 120.4(4) . .
C3 C4 C5 120.5(4) . .
C4 C5 H5A 109.5 . .
C4 C5 H5B 109.5 . .
H5A C5 H5B 109.5 . .
C4 C5 H5C 109.5 . .
H5A C5 H5C 109.5 . .
H5B C5 H5C 109.5 . .
C4 C6 C7 122.1(3) . .
C4 C6 H6 118.9 . .
C7 C6 H6 118.9 . .
C6 C7 C1 118.7(3) . .
C6 C7 C8 122.2(3) . .
C1 C7 C8 119.1(2) . .
C7 C8 N2 114.0(3) . .
C7 C8 H8A 108.8 . .
N2 C8 H8A 108.8 . .
C7 C8 H8B 108.8 . .
N2 C8 H8B 108.8 . .
H8A C8 H8B 107.7 . .
C10 C9 N2 110.0(2) . .
C10 C9 H9A 109.7 . .
N2 C9 H9A 109.7 . .
C10 C9 H9B 109.7 . .
N2 C9 H9B 109.7 . .
H9A C9 H9B 108.2 . .
N1 C10 C11 120.6(3) . .
N1 C10 C9 114.2(3) . .
C11 C10 C9 125.2(3) . .
C10 C11 C12 119.3(3) . .
C10 C11 H11 120.3 . .
C12 C11 H11 120.3 . .
C13 C12 C11 120.6(4) . .
C13 C12 H12 119.7 . .
C11 C12 H12 119.7 . .
C12 C13 C14 117.6(4) . .
C12 C13 H13 121.2 . .
C14 C13 H13 121.2 . .
N1 C14 C13 122.8(3) . .
N1 C14 H14 118.6 . .
C13 C14 H14 118.6 . .
C16 C15 N2 115.3(3) . .
C16 C15 H15A 108.4 . .
N2 C15 H15A 108.4 . .
C16 C15 H15B 108.4 . .
N2 C15 H15B 108.4 . .
H15A C15 H15B 107.5 . .
N5 C16 C17 120.6(3) . .
N5 C16 C15 118.7(3) . .
C17 C16 C15 120.7(3) . .
C18 C17 C16 120.8(3) . .
C18 C17 H17 119.6 . .
C16 C17 H17 119.6 . .
C17 C18 C19 119.0(3) . .
C17 C18 H18 120.5 . .
C19 C18 H18 120.5 . .
C20 C19 C18 118.1(4) . .
C20 C19 H19 121.0 . .
C18 C19 H19 121.0 . .
N5 C20 C19 123.4(3) . .
N5 C20 C21 115.8(3) . .
C19 C20 C21 120.7(3) . .
N4 C21 C20 109.3(3) . .
N4 C21 H21A 109.8 . .
C20 C21 H21A 109.8 . .
N4 C21 H21B 109.8 . .
C20 C21 H21B 109.8 . .
H21A C21 H21B 108.3 . .
C23 C22 N4 112.4(2) . .
C23 C22 H22A 109.1 . .
N4 C22 H22A 109.1 . .
C23 C22 H22B 109.1 . .
N4 C22 H22B 109.1 . .
H22A C22 H22B 107.9 . .
C24 C23 C29 118.9(3) . .
C24 C23 C22 121.0(3) . .
C29 C23 C22 120.1(4) . .
C25 C24 C23 123.9(4) . .
C25 C24 H24 118.0 . .
C23 C24 H24 118.0 . .
C24 C25 C27 115.8(4) . .
C24 C25 C26 123.9(4) . .
C27 C25 C26 120.2(4) . .
C25 C26 H26A 109.5 . .
C25 C26 H26B 109.5 . .
H26A C26 H26B 109.5 . .
C25 C26 H26C 109.5 . .
H26A C26 H26C 109.5 . .
H26B C26 H26C 109.5 . .
C28 C27 C25 121.8(4) . .
C28 C27 H27 119.1 . .
C25 C27 H27 119.1 . .
C29 C28 C27 120.1(4) . .
C29 C28 H28 119.9 . .
C27 C28 H28 119.9 . .
O2 C29 C28 122.4(3) . .
O2 C29 C23 118.3(3) . .
C28 C29 C23 119.2(4) . .
N4 C30 C31 111.1(3) . .
N4 C30 H30A 109.4 . .
C31 C30 H30A 109.4 . .
N4 C30 H30B 109.4 . .
C31 C30 H30B 109.4 . .
H30A C30 H30B 108.0 . .
N3 C31 C32 121.2(4) . .
N3 C31 C30 116.3(3) . .
C32 C31 C30 122.4(4) . .
C33 C32 C31 118.1(4) . .
C33 C32 H32 121.0 . .
C31 C32 H32 121.0 . .
C34 C33 C32 120.2(4) . .
C34 C33 H33 119.9 . .
C32 C33 H33 119.9 . .
C35 C34 C33 117.5(5) . .
C35 C34 H34 121.3 . .
C33 C34 H34 121.3 . .
N3 C35 C34 124.7(4) . .
N3 C35 H35 117.6 . .
C34 C35 H35 117.6 . .
N6 C36 H36A 109.5 . .
N6 C36 H36B 109.5 . .
H36A C36 H36B 109.5 . .
N6 C36 H36C 109.5 . .
H36A C36 H36C 109.5 . .
H36B C36 H36C 109.5 . .
N6 C37 H37A 109.5 . .
N6 C37 H37B 109.5 . .
H37A C37 H37B 109.5 . .
N6 C37 H37C 109.5 . .
H37A C37 H37C 109.5 . .
H37B C37 H37C 109.5 . .
O13 C38 N6 150.8(12) . .
O13 C38 H38 104.6 . .
N6 C38 H38 104.6 . .
C40 C39 H39A 109.5 . .
C40 C39 H39B 109.5 . .
H39A C39 H39B 109.5 . .
C40 C39 H39C 109.5 . .
H39A C39 H39C 109.5 . .
H39B C39 H39C 109.5 . .
C39 C40 O14 100.7(8) . .
C39 C40 H40A 111.6 . .
O14 C40 H40A 111.6 . .
C39 C40 H40B 111.6 . .
O14 C40 H40B 111.6 . .
H40A C40 H40B 109.4 . .
C42 C41 H41A 109.5 . .
C42 C41 H41B 109.5 . .
H41A C41 H41B 109.5 . .
C42 C41 H41C 109.5 . .
H41A C41 H41C 109.5 . .
H41B C41 H41C 109.5 . .
O14 C42 C41 110.2(7) . .
O14 C42 H42A 109.6 . .
C41 C42 H42A 109.6 . .
O14 C42 H42B 109.6 . .
C41 C42 H42B 109.6 . .
H42A C42 H42B 108.1 . .
C45 C46 O15 124.6(17) . .
C45 C46 H46A 106.2 . .
O15 C46 H46A 106.2 . .
C45 C46 H46B 106.2 . .
O15 C46 H46B 106.2 . .
H46A C46 H46B 106.4 . .
C46 O15 C43 142.0(13) . .
C46 C45 H45A 109.5 . .
C46 C45 H45B 109.5 . .
H45A C45 H45B 109.5 . .
C46 C45 H45C 109.5 . .
H45A C45 H45C 109.5 . .
H45B C45 H45C 109.5 . .
C43 C44 H44A 109.5 . .
C43 C44 H44B 109.4 . .
H44A C44 H44B 109.5 . .
C43 C44 H44C 109.5 . .
H44A C44 H44C 109.5 . .
H44B C44 H44C 109.5 . .
O15 C43 C44 141.3(18) . .
O15 C43 H43A 101.7 . .
C44 C43 H43A 101.6 . .
O15 C43 H43B 101.7 . .
C44 C43 H43B 101.7 . .
H43A C43 H43B 104.7 . .

loop_
_geom_bond_atom_site_label_1
_geom_bond_atom_site_label_2
_geom_bond_distance
_geom_bond_site_symmetry_2
Cu1 O2 1.937(3) .
Cu1 O1 1.960(2) 2_566
Cu1 O4 1.961(3) 2_566
Cu1 O3 1.990(2) .
Cu1 O4 2.317(2) .
Cu1 Cu3 2.9798(17) 2_566
Cu1 Cu2 3.0245(19) .
Cu2 O3 1.958(3) .
Cu2 N4 2.006(3) .
Cu2 O2 2.015(3) .
Cu2 N3 2.107(3) .
Cu2 N5 2.124(2) .
Cu3 O4 1.965(2) .
Cu3 N1 1.992(3) .
Cu3 O1 1.995(3) .
Cu3 N2 2.050(3) .
Cu3 O3 2.267(2) .
Cu3 Cu1 2.9798(17) 2_566
O1 C1 1.383(3) .
O1 Cu1 1.960(2) 2_566
O2 C29 1.361(4) .
O3 H3' 0.82(3) .
O4 Cu1 1.961(3) 2_566
O4 H4' 0.78(3) .
O5 Cl1 1.425(3) .
O6 Cl1 1.438(3) .
O7 Cl1 1.415(3) .
O8 Cl1 1.404(3) .
O9 Cl2 1.349(4) .
O10 Cl2 1.347(4) .
O11 Cl2 1.365(4) .
O12 Cl2 1.340(4) .
O13 C38 1.060(9) .
O14 C42 1.400(10) .
O14 C40 1.484(11) .
N1 C14 1.352(5) .
N1 C10 1.353(4) .
N2 C9 1.497(4) .
N2 C8 1.512(5) .
N2 C15 1.516(4) .
N3 C31 1.326(5) .
N3 C35 1.339(5) .
N4 C30 1.482(4) .
N4 C21 1.482(4) .
N4 C22 1.513(4) .
N5 C20 1.348(5) .
N5 C16 1.373(4) .
N6 C38 1.288(8) .
N6 C37 1.382(11) .
N6 C36 1.576(10) .
C1 C2 1.388(5) .
C1 C7 1.409(4) .
C2 C3 1.389(4) .
C2 H2 0.9300 .
C3 C4 1.400(6) .
C3 H3 0.9300 .
C4 C6 1.348(5) .
C4 C5 1.556(5) .
C5 H5A 0.9600 .
C5 H5B 0.9600 .
C5 H5C 0.9600 .
C6 C7 1.401(4) .
C6 H6 0.9300 .
C7 C8 1.493(5) .
C8 H8A 0.9700 .
C8 H8B 0.9700 .
C9 C10 1.496(5) .
C9 H9A 0.9700 .
C9 H9B 0.9700 .
C10 C11 1.382(5) .
C11 C12 1.391(6) .
C11 H11 0.9300 .
C12 C13 1.362(5) .
C12 H12 0.9300 .
C13 C14 1.389(6) .
C13 H13 0.9300 .
C14 H14 0.9300 .
C15 C16 1.481(5) .
C15 H15A 0.9700 .
C15 H15B 0.9700 .
C16 C17 1.384(4) .
C17 C18 1.371(5) .
C17 H17 0.9300 .
C18 C19 1.393(5) .
C18 H18 0.9300 .
C19 C20 1.387(5) .
C19 H19 0.9300 .
C20 C21 1.508(4) .
C21 H21A 0.9700 .
C21 H21B 0.9700 .
C22 C23 1.493(5) .
C22 H22A 0.9700 .
C22 H22B 0.9700 .
C23 C24 1.389(6) .
C23 C29 1.392(5) .
C24 C25 1.363(6) .
C24 H24 0.9300 .
C25 C27 1.419(6) .
C25 C26 1.508(7) .
C26 H26A 0.9600 .
C26 H26B 0.9600 .
C26 H26C 0.9600 .
C27 C28 1.383(6) .
C27 H27 0.9300 .
C28 C29 1.383(5) .
C28 H28 0.9300 .
C30 C31 1.514(6) .
C30 H30A 0.9700 .
C30 H30B 0.9700 .
C31 C32 1.395(5) .
C32 C33 1.391(7) .
C32 H32 0.9300 .
C33 C34 1.363(8) .
C33 H33 0.9300 .
C34 C35 1.346(6) .
C34 H34 0.9300 .
C35 H35 0.9300 .
C36 H36A 0.9600 .
C36 H36B 0.9600 .
C36 H36C 0.9600 .
C37 H37A 0.9600 .
C37 H37B 0.9600 .
C37 H37C 0.9600 .
C38 H38 0.9300 .
C39 C40 1.447(16) .
C39 H39A 0.9600 .
C39 H39B 0.9600 .
C39 H39C 0.9600 .
C40 H40A 0.9700 .
C40 H40B 0.9700 .
C41 C42 1.451(12) .
C41 H41A 0.9600 .
C41 H41B 0.9600 .
C41 H41C 0.9600 .
C42 H42A 0.9700 .
C42 H42B 0.9700 .
C46 C45 1.19(2) .
C46 O15 1.450(19) .
C46 H46A 0.9700 .
C46 H46B 0.9700 .
O15 C43 1.45(2) .
C45 H45A 0.9600 .
C45 H45B 0.9600 .
C45 H45C 0.9600 .
C44 C43 1.31(3) .
C44 H44A 0.9600 .
C44 H44B 0.9600 .
C44 H44C 0.9600 .
C43 H43A 0.9700 .
C43 H43B 0.9700 .

loop_
_geom_torsion_atom_site_label_1
_geom_torsion_atom_site_label_2
_geom_torsion_atom_site_label_3
_geom_torsion_atom_site_label_4
_geom_torsion
_geom_torsion_site_symmetry_1
_geom_torsion_site_symmetry_4
O2 Cu1 Cu2 O3 163.82(13) . .
O1 Cu1 Cu2 O3 -174.45(14) 2_566 .
O4 Cu1 Cu2 O3 -26.75(11) 2_566 .
O4 Cu1 Cu2 O3 63.27(11) . .
Cu3 Cu1 Cu2 O3 -85.78(12) 2_566 .
O2 Cu1 Cu2 N4 -11.86(14) . .
O1 Cu1 Cu2 N4 9.87(14) 2_566 .
O4 Cu1 Cu2 N4 157.57(12) 2_566 .
O3 Cu1 Cu2 N4 -175.68(13) . .
O4 Cu1 Cu2 N4 -112.40(12) . .
Cu3 Cu1 Cu2 N4 98.54(13) 2_566 .
O1 Cu1 Cu2 O2 21.73(14) 2_566 .
O4 Cu1 Cu2 O2 169.43(12) 2_566 .
O3 Cu1 Cu2 O2 -163.82(13) . .
O4 Cu1 Cu2 O2 -100.55(12) . .
Cu3 Cu1 Cu2 O2 110.39(12) 2_566 .
O2 Cu1 Cu2 N3 -104.67(13) . .
O1 Cu1 Cu2 N3 -82.94(13) 2_566 .
O4 Cu1 Cu2 N3 64.76(11) 2_566 .
O3 Cu1 Cu2 N3 91.51(12) . .
O4 Cu1 Cu2 N3 154.78(10) . .
Cu3 Cu1 Cu2 N3 5.72(12) 2_566 .
O2 Cu1 Cu2 N5 112.71(15) . .
O1 Cu1 Cu2 N5 134.44(15) 2_566 .
O4 Cu1 Cu2 N5 -77.87(14) 2_566 .
O3 Cu1 Cu2 N5 -51.11(14) . .
O4 Cu1 Cu2 N5 12.16(12) . .
Cu3 Cu1 Cu2 N5 -136.90(13) 2_566 .
O4 Cu3 O1 C1 -129.8(2) . .
N1 Cu3 O1 C1 -33.6(3) . .
N2 Cu3 O1 C1 50.6(2) . .
O3 Cu3 O1 C1 148.2(2) . .
Cu1 Cu3 O1 C1 -134.6(2) 2_566 .
O4 Cu3 O1 Cu1 4.79(8) . 2_566
N1 Cu3 O1 Cu1 101.00(17) . 2_566
N2 Cu3 O1 Cu1 -174.76(9) . 2_566
O3 Cu3 O1 Cu1 -77.17(9) . 2_566
O1 Cu1 O2 C29 42.4(2) 2_566 .
O4 Cu1 O2 C29 147.3(5) 2_566 .
O3 Cu1 O2 C29 -141.3(2) . .
O4 Cu1 O2 C29 -62.4(2) . .
Cu3 Cu1 O2 C29 46.3(3) 2_566 .
Cu2 Cu1 O2 C29 -151.7(3) . .
O1 Cu1 O2 Cu2 -165.88(9) 2_566 .
O4 Cu1 O2 Cu2 -61.0(5) 2_566 .
O3 Cu1 O2 Cu2 10.40(8) . .
O4 Cu1 O2 Cu2 89.27(10) . .
Cu3 Cu1 O2 Cu2 -161.98(4) 2_566 .
O3 Cu2 O2 C29 144.6(2) . .
N4 Cu2 O2 C29 -33.7(2) . .
N3 Cu2 O2 C29 -116.8(2) . .
N5 Cu2 O2 C29 47.2(2) . .
Cu1 Cu2 O2 C29 155.2(2) . .
O3 Cu2 O2 Cu1 -10.61(8) . .
N4 Cu2 O2 Cu1 171.11(10) . .
N3 Cu2 O2 Cu1 88.01(12) . .
N5 Cu2 O2 Cu1 -108.03(14) . .
N4 Cu2 O3 Cu1 21.7(6) . .
O2 Cu2 O3 Cu1 10.33(9) . .
N3 Cu2 O3 Cu1 -98.37(10) . .
N5 Cu2 O3 Cu1 144.56(9) . .
N4 Cu2 O3 Cu3 -81.3(6) . .
O2 Cu2 O3 Cu3 -92.65(11) . .
N3 Cu2 O3 Cu3 158.64(11) . .
N5 Cu2 O3 Cu3 41.58(12) . .
Cu1 Cu2 O3 Cu3 -102.98(13) . .
O2 Cu1 O3 Cu2 -10.72(9) . .
O1 Cu1 O3 Cu2 79.7(15) 2_566 .
O4 Cu1 O3 Cu2 161.02(8) 2_566 .
O4 Cu1 O3 Cu2 -117.67(10) . .
Cu3 Cu1 O3 Cu2 162.22(4) 2_566 .
O2 Cu1 O3 Cu3 105.98(11) . .
O1 Cu1 O3 Cu3 -163.6(14) 2_566 .
O4 Cu1 O3 Cu3 -82.28(11) 2_566 .
O4 Cu1 O3 Cu3 -0.97(8) . .
Cu3 Cu1 O3 Cu3 -81.08(12) 2_566 .
Cu2 Cu1 O3 Cu3 116.70(13) . .
O4 Cu3 O3 Cu2 105.74(11) . .
N1 Cu3 O3 Cu2 6.32(13) . .
O1 Cu3 O3 Cu2 -174.68(10) . .
N2 Cu3 O3 Cu2 -78.42(12) . .
Cu1 Cu3 O3 Cu2 145.87(9) 2_566 .
O4 Cu3 O3 Cu1 1.14(10) . .
N1 Cu3 O3 Cu1 -98.28(11) . .
O1 Cu3 O3 Cu1 80.72(10) . .
N2 Cu3 O3 Cu1 176.98(10) . .
Cu1 Cu3 O3 Cu1 41.27(8) 2_566 .
N1 Cu3 O4 Cu1 -153.60(8) . 2_566
O1 Cu3 O4 Cu1 -4.80(8) . 2_566
N2 Cu3 O4 Cu1 1.4(12) . 2_566
O3 Cu3 O4 Cu1 97.68(10) . 2_566
N1 Cu3 O4 Cu1 107.74(11) . .
O1 Cu3 O4 Cu1 -103.46(11) . .
N2 Cu3 O4 Cu1 -97.3(11) . .
O3 Cu3 O4 Cu1 -0.98(8) . .
Cu1 Cu3 O4 Cu1 -98.66(12) 2_566 .
O2 Cu1 O4 Cu1 -175.68(9) . 2_566
O1 Cu1 O4 Cu1 80.25(10) 2_566 2_566
O4 Cu1 O4 Cu1 0.0 2_566 2_566
O3 Cu1 O4 Cu1 -98.64(10) . 2_566
Cu3 Cu1 O4 Cu1 40.23(7) 2_566 2_566
Cu2 Cu1 O4 Cu1 -133.74(7) . 2_566
O2 Cu1 O4 Cu3 -75.93(11) . .
O1 Cu1 O4 Cu3 180.00(9) 2_566 .
O4 Cu1 O4 Cu3 99.75(11) 2_566 .
O3 Cu1 O4 Cu3 1.12(9) . .
Cu3 Cu1 O4 Cu3 139.98(8) 2_566 .
Cu2 Cu1 O4 Cu3 -33.98(9) . .
O4 Cu3 N1 C14 -24.1(3) . .
O1 Cu3 N1 C14 -114.8(3) . .
N2 Cu3 N1 C14 157.6(3) . .
O3 Cu3 N1 C14 63.3(3) . .
Cu1 Cu3 N1 C14 -48.6(3) 2_566 .
O4 Cu3 N1 C10 161.53(19) . .
O1 Cu3 N1 C10 70.8(3) . .
N2 Cu3 N1 C10 -16.7(2) . .
O3 Cu3 N1 C10 -111.08(19) . .
Cu1 Cu3 N1 C10 137.09(18) 2_566 .
O4 Cu3 N2 C9 -123.1(11) . .
N1 Cu3 N2 C9 32.16(19) . .
O1 Cu3 N2 C9 -116.97(19) . .
O3 Cu3 N2 C9 141.05(18) . .
Cu1 Cu3 N2 C9 -121.82(18) 2_566 .
O4 Cu3 N2 C8 -5.1(12) . .
N1 Cu3 N2 C8 150.17(19) . .
O1 Cu3 N2 C8 1.04(18) . .
O3 Cu3 N2 C8 -100.94(19) . .
Cu1 Cu3 N2 C8 -3.8(2) 2_566 .
O4 Cu3 N2 C15 114.9(11) . .
N1 Cu3 N2 C15 -89.9(2) . .
O1 Cu3 N2 C15 121.0(2) . .
O3 Cu3 N2 C15 19.0(2) . .
Cu1 Cu3 N2 C15 116.1(2) 2_566 .
O3 Cu2 N3 C31 -174.8(2) . .
N4 Cu2 N3 C31 12.9(2) . .
O2 Cu2 N3 C31 103.2(2) . .
N5 Cu2 N3 C31 -64.7(2) . .
Cu1 Cu2 N3 C31 143.8(2) . .
O3 Cu2 N3 C35 7.5(3) . .
N4 Cu2 N3 C35 -164.8(3) . .
O2 Cu2 N3 C35 -74.6(3) . .
N5 Cu2 N3 C35 117.6(3) . .
Cu1 Cu2 N3 C35 -34.0(3) . .
O3 Cu2 N4 C30 -148.2(5) . .
O2 Cu2 N4 C30 -137.08(18) . .
N3 Cu2 N4 C30 -26.86(18) . .
N5 Cu2 N4 C30 87.49(19) . .
Cu1 Cu2 N4 C30 -129.62(16) . .
O3 Cu2 N4 C21 93.8(6) . .
O2 Cu2 N4 C21 104.9(2) . .
N3 Cu2 N4 C21 -144.9(2) . .
N5 Cu2 N4 C21 -30.5(2) . .
Cu1 Cu2 N4 C21 112.35(19) . .
O3 Cu2 N4 C22 -27.5(7) . .
O2 Cu2 N4 C22 -16.3(2) . .
N3 Cu2 N4 C22 93.9(2) . .
N5 Cu2 N4 C22 -151.8(2) . .
Cu1 Cu2 N4 C22 -8.9(3) . .
O3 Cu2 N5 C20 -159.2(2) . .
N4 Cu2 N5 C20 13.3(2) . .
O2 Cu2 N5 C20 -72.1(2) . .
N3 Cu2 N5 C20 91.6(2) . .
Cu1 Cu2 N5 C20 -128.00(19) . .
O3 Cu2 N5 C16 30.0(3) . .
N4 Cu2 N5 C16 -157.5(3) . .
O2 Cu2 N5 C16 117.1(3) . .
N3 Cu2 N5 C16 -79.2(3) . .
Cu1 Cu2 N5 C16 61.2(3) . .
Cu1 O1 C1 C2 4.3(5) 2_566 .
Cu3 O1 C1 C2 123.9(3) . .
Cu1 O1 C1 C7 -173.3(2) 2_566 .
Cu3 O1 C1 C7 -53.7(4) . .
O1 C1 C2 C3 -178.8(4) . .
C7 C1 C2 C3 -1.3(6) . .
C1 C2 C3 C4 2.6(7) . .
C2 C3 C4 C6 -2.8(7) . .
C2 C3 C4 C5 178.3(5) . .
C3 C4 C6 C7 1.8(7) . .
C5 C4 C6 C7 -179.4(4) . .
C4 C6 C7 C1 -0.5(6) . .
C4 C6 C7 C8 -177.6(4) . .
C2 C1 C7 C6 0.2(6) . .
O1 C1 C7 C6 177.9(3) . .
C2 C1 C7 C8 177.4(4) . .
O1 C1 C7 C8 -4.9(5) . .
C6 C7 C8 N2 -116.4(4) . .
C1 C7 C8 N2 66.5(4) . .
C9 N2 C8 C7 61.0(3) . .
C15 N2 C8 C7 -177.7(2) . .
Cu3 N2 C8 C7 -51.9(3) . .
C8 N2 C9 C10 -159.8(3) . .
C15 N2 C9 C10 82.1(3) . .
Cu3 N2 C9 C10 -42.8(3) . .
C14 N1 C10 C11 1.0(4) . .
Cu3 N1 C10 C11 175.8(2) . .
C14 N1 C10 C9 -179.4(3) . .
Cu3 N1 C10 C9 -4.5(3) . .
N2 C9 C10 N1 33.2(4) . .
N2 C9 C10 C11 -147.2(3) . .
N1 C10 C11 C12 -1.0(5) . .
C9 C10 C11 C12 179.4(3) . .
C10 C11 C12 C13 0.5(5) . .
C11 C12 C13 C14 0.1(6) . .
C10 N1 C14 C13 -0.4(5) . .
Cu3 N1 C14 C13 -174.4(3) . .
C12 C13 C14 N1 -0.1(5) . .
C9 N2 C15 C16 -37.7(3) . .
C8 N2 C15 C16 -158.6(2) . .
Cu3 N2 C15 C16 79.6(3) . .
C20 N5 C16 C17 -2.5(4) . .
Cu2 N5 C16 C17 167.7(2) . .
C20 N5 C16 C15 177.2(3) . .
Cu2 N5 C16 C15 -12.5(4) . .
N2 C15 C16 N5 -86.3(3) . .
N2 C15 C16 C17 93.4(3) . .
N5 C16 C17 C18 3.1(5) . .
C15 C16 C17 C18 -176.6(3) . .
C16 C17 C18 C19 -1.3(5) . .
C17 C18 C19 C20 -0.9(5) . .
C16 N5 C20 C19 0.2(5) . .
Cu2 N5 C20 C19 -171.9(3) . .
C16 N5 C20 C21 179.9(3) . .
Cu2 N5 C20 C21 7.7(3) . .
C18 C19 C20 N5 1.5(5) . .
C18 C19 C20 C21 -178.1(3) . .
C30 N4 C21 C20 -73.9(3) . .
C22 N4 C21 C20 165.2(3) . .
Cu2 N4 C21 C20 42.5(3) . .
N5 C20 C21 N4 -33.6(4) . .
C19 C20 C21 N4 146.0(3) . .
C30 N4 C22 C23 179.6(3) . .
C21 N4 C22 C23 -59.5(4) . .
Cu2 N4 C22 C23 60.2(4) . .
N4 C22 C23 C24 117.2(4) . .
N4 C22 C23 C29 -63.7(4) . .
C29 C23 C24 C25 -1.1(5) . .
C22 C23 C24 C25 178.0(3) . .
C23 C24 C25 C27 -1.6(5) . .
C23 C24 C25 C26 174.0(4) . .
C24 C25 C27 C28 1.4(5) . .
C26 C25 C27 C28 -174.4(3) . .
C25 C27 C28 C29 1.4(5) . .
Cu1 O2 C29 C28 11.3(4) . .
Cu2 O2 C29 C28 -135.2(3) . .
Cu1 O2 C29 C23 -171.5(2) . .
Cu2 O2 C29 C23 42.0(3) . .
C27 C28 C29 O2 173.1(3) . .
C27 C28 C29 C23 -4.1(4) . .
C24 C23 C29 O2 -173.4(3) . .
C22 C23 C29 O2 7.6(4) . .
C24 C23 C29 C28 3.9(4) . .
C22 C23 C29 C28 -175.1(3) . .
C21 N4 C30 C31 152.9(3) . .
C22 N4 C30 C31 -85.9(3) . .
Cu2 N4 C30 C31 36.5(3) . .
C35 N3 C31 C32 0.8(5) . .
Cu2 N3 C31 C32 -177.2(3) . .
C35 N3 C31 C30 -177.1(3) . .
Cu2 N3 C31 C30 4.9(4) . .
N4 C30 C31 N3 -28.0(4) . .
N4 C30 C31 C32 154.1(3) . .
N3 C31 C32 C33 -0.4(6) . .
C30 C31 C32 C33 177.4(4) . .
C31 C32 C33 C34 -0.6(7) . .
C32 C33 C34 C35 1.0(8) . .
C31 N3 C35 C34 -0.3(6) . .
Cu2 N3 C35 C34 177.3(4) . .
C33 C34 C35 N3 -0.6(8) . .
C37 N6 C38 O13 0.7(16) . .
C36 N6 C38 O13 177.4(12) . .
C42 O14 C40 C39 -169.7(6) . .
C40 O14 C42 C41 -177.2(6) . .
C45 C46 O15 C43 -150.4(19) . .
C46 O15 C43 C44 159(2) . .
